data_7233647
loop_
_publ_author_name
'Guo-Ping Yong'
'Yu-Mei Zhao'
'Ya Feng'

_publ_section_title
;
 Stimuli-responsive switching of magnetic properties and solid-state
 colors for 2,3'-biimidazo[1,2-a]pyridin-2'-one radical derivatives
;
_journal_name_full 'Journal of Materials Chemistry C'
_journal_page_first 2228
_journal_page_last 2234
_journal_paper_doi 10.1039/C3TC32130D
_journal_volume 2
_journal_year 2014
_chemical_formula_sum 'C23 H18 Cl2 N4 O10'
_chemical_formula_weight 581.31
_space_group_IT_number 14
_space_group_name_Hall '-P 2ybc'
_space_group_name_H-M_alt 'P 1 21/c 1'
_symmetry_cell_setting monoclinic
_symmetry_space_group_name_H-M 'P 1 21/c 1'
_atom_sites_solution_hydrogens geom
_atom_sites_solution_primary direct
_atom_sites_solution_secondary difmap
_cell_angle_alpha 90.00
_cell_angle_beta 99.266(2)
_cell_angle_gamma 90.00
_cell_formula_units_Z 4
_cell_length_a 10.1576(2)
_cell_length_b 9.0869(2)
_cell_length_c 26.2826(7)
_cell_measurement_reflns_used 5932
_cell_measurement_temperature 290(2)
_cell_measurement_theta_max 62.5622
_cell_measurement_theta_min 4.4060
_cell_volume 2394.26(10)
_computing_cell_refinement 'CrysAlisPro (Agilent Technologies)'
_computing_data_collection 'CrysAlisPro (Agilent Technologies)'
_computing_data_reduction 'CrysAlisPro (Agilent Technologies)'
_computing_molecular_graphics 'Ortep-3 (L. J. Farrugia, 2001)'
_computing_publication_material SHELXL-97
_computing_structure_refinement 'SHELXL-97 (Sheldrick, 1997)'
_computing_structure_solution 'SHELXS-97 (Sheldrick, 1997)'
_diffrn_ambient_temperature 290(2)
_diffrn_detector_area_resol_mean 15.9149
_diffrn_measured_fraction_theta_full 0.984
_diffrn_measured_fraction_theta_max 0.984
_diffrn_measurement_device_type 'Gemini S Ultra, Agilent Technologies'
_diffrn_measurement_method '\w scans'
_diffrn_radiation_monochromator mirror
_diffrn_radiation_source 'Enhance Ultra (Cu) X-ray Source'
_diffrn_radiation_type CuK\a
_diffrn_radiation_wavelength 1.54184
_diffrn_reflns_av_R_equivalents 0.0273
_diffrn_reflns_av_sigmaI/netI 0.0261
_diffrn_reflns_limit_h_max 11
_diffrn_reflns_limit_h_min -10
_diffrn_reflns_limit_k_max 9
_diffrn_reflns_limit_k_min -10
_diffrn_reflns_limit_l_max 30
_diffrn_reflns_limit_l_min -28
_diffrn_reflns_number 9873
_diffrn_reflns_theta_full 62.65
_diffrn_reflns_theta_max 62.65
_diffrn_reflns_theta_min 4.41
_exptl_absorpt_coefficient_mu 3.056
_exptl_absorpt_correction_T_max 0.4925
_exptl_absorpt_correction_T_min 0.4059
_exptl_absorpt_correction_type multi-scan
_exptl_absorpt_process_details
;
CrysAlisPro, Agilent Technologies,
Version 1.171.36.21 (release 14-08-2012 CrysAlis171 .NET)
(compiled Sep 14 2012,17:21:16)
Empirical absorption correction using spherical harmonics,
 implemented in SCALE3 ABSPACK scaling algorithm.
;
_exptl_crystal_density_diffrn 1.613
_exptl_crystal_density_method 'not measured'
_exptl_crystal_F_000 1192
_exptl_crystal_size_max 0.36
_exptl_crystal_size_mid 0.32
_exptl_crystal_size_min 0.27
_refine_diff_density_max 0.428
_refine_diff_density_min -0.480
_refine_diff_density_rms 0.051
_refine_ls_extinction_method none
_refine_ls_goodness_of_fit_ref 1.056
_refine_ls_hydrogen_treatment constr
_refine_ls_matrix_type full
_refine_ls_number_parameters 352
_refine_ls_number_reflns 3781
_refine_ls_number_restraints 0
_refine_ls_restrained_S_all 1.056
_refine_ls_R_factor_all 0.0545
_refine_ls_R_factor_gt 0.0505
_refine_ls_shift/su_max 0.001
_refine_ls_shift/su_mean 0.000
_refine_ls_structure_factor_coef Fsqd
_refine_ls_weighting_details 'calc w=1/[\s^2^(Fo^2^)+(0.0780P)^2^+1.3035P] where P=(Fo^2^+2Fc^2^)/3'
_refine_ls_weighting_scheme calc
_refine_ls_wR_factor_gt 0.1348
_refine_ls_wR_factor_ref 0.1393
_reflns_number_gt 3422
_reflns_number_total 3781
_reflns_threshold_expression >2sigma(I)
_cod_data_source_file 1000001.cif
_cod_data_source_block PCOD1000001
_cod_original_sg_symbol_H-M 'P 21/c'
_cod_database_code 7233647

loop_
_symmetry_equiv_pos_as_xyz
'x, y, z'
'-x, y+1/2, -z+1/2'
'-x, -y, -z'
'x, -y-1/2, z-1/2'

loop_
_atom_site_label
_atom_site_type_symbol
_atom_site_fract_x
_atom_site_fract_y
_atom_site_fract_z
_atom_site_U_iso_or_equiv
_atom_site_adp_type
_atom_site_occupancy
_atom_site_symmetry_multiplicity
_atom_site_calc_flag
_atom_site_refinement_flags
_atom_site_disorder_assembly
_atom_site_disorder_group
Cl2 Cl 0.84768(7) 0.00524(8) 0.78467(3) 0.0532(2) Uani 1 1 d . . .
Cl1 Cl 0.69871(7) -0.15428(9) 0.45371(3) 0.0601(2) Uani 1 1 d . . .
N1 N 0.7975(2) 0.1583(2) 0.56507(8) 0.0407(5) Uani 1 1 d . . .
O2 O 1.0438(2) -0.2824(3) 0.57687(9) 0.0676(6) Uani 1 1 d . . .
N2 N 1.0092(2) 0.1513(2) 0.59678(9) 0.0441(5) Uani 1 1 d . . .
H2 H 1.0918 0.1754 0.6048 0.053 Uiso 1 1 calc R . .
O1 O 0.50040(19) -0.2599(2) 0.60622(10) 0.0660(6) Uani 1 1 d . . .
O9 O 0.9145(3) 0.1443(3) 0.78764(11) 0.0804(7) Uani 1 1 d . . .
C17 C 1.0358(2) -0.0921(3) 0.64194(10) 0.0422(6) Uani 1 1 d . . .
H17 H 0.9802 -0.1447 0.6632 0.051 Uiso 1 1 calc R . .
C16 C 0.9539(2) 0.0230(3) 0.61075(10) 0.0393(6) Uani 1 1 d . . .
O7 O 0.7108(2) 0.0241(4) 0.78144(14) 0.1080(11) Uani 1 1 d . . .
N4 N 1.2354(2) -0.1945(3) 0.62648(10) 0.0528(6) Uani 1 1 d . . .
H4 H 1.2938 -0.2456 0.6139 0.063 Uiso 1 1 calc R . .
C10 C 0.6366(3) -0.4646(3) 0.63355(10) 0.0431(6) Uani 1 1 d . . .
O6 O 0.7309(2) -0.1990(4) 0.40530(10) 0.1047(11) Uani 1 1 d . . .
N3 N 1.1537(2) -0.0308(2) 0.67538(8) 0.0413(5) Uani 1 1 d . . .
C7 C 0.7146(2) -0.0766(3) 0.59770(10) 0.0443(6) Uani 1 1 d . . .
H7 H 0.6293 -0.0373 0.5957 0.053 Uiso 1 1 calc R . .
C6 C 0.8206(2) 0.0240(3) 0.59200(10) 0.0390(6) Uani 1 1 d . . .
C1 C 0.9145(2) 0.2336(3) 0.56872(10) 0.0423(6) Uani 1 1 d . . .
C19 C 1.2659(2) -0.0956(3) 0.66541(11) 0.0452(6) Uani 1 1 d . . .
O8 O 0.8951(3) -0.0794(3) 0.82898(12) 0.0996(9) Uani 1 1 d . . .
C18 C 1.1010(3) -0.2034(3) 0.60964(11) 0.0489(6) Uani 1 1 d . . .
O10 O 0.8760(4) -0.0676(4) 0.74032(12) 0.1096(11) Uani 1 1 d . . .
C3 C 0.8059(3) 0.4288(4) 0.52075(13) 0.0610(8) Uani 1 1 d . . .
H3 H 0.8062 0.5214 0.5057 0.073 Uiso 1 1 calc R . .
C14 C 0.7795(3) -0.6583(3) 0.67255(12) 0.0582(8) Uani 1 1 d . . .
H14 H 0.8646 -0.6939 0.6847 0.070 Uiso 1 1 calc R . .
O3 O 0.6402(3) -0.2754(4) 0.47631(14) 0.1109(11) Uani 1 1 d . . .
C9 C 0.6128(2) -0.3109(3) 0.61400(10) 0.0443(6) Uani 1 1 d . . .
C15 C 0.7630(3) -0.5192(3) 0.65084(11) 0.0491(7) Uani 1 1 d . . .
H15 H 0.8374 -0.4622 0.6479 0.059 Uiso 1 1 calc R . .
C13 C 0.6693(4) -0.7433(4) 0.67602(12) 0.0644(8) Uani 1 1 d . . .
H13 H 0.6801 -0.8369 0.6904 0.077 Uiso 1 1 calc R . .
C11 C 0.5259(3) -0.5508(3) 0.63736(11) 0.0535(7) Uani 1 1 d . . .
H11 H 0.4406 -0.5149 0.6258 0.064 Uiso 1 1 calc R . .
C21 C 1.3909(3) 0.0493(4) 0.73054(12) 0.0566(7) Uani 1 1 d . . .
H21 H 1.4716 0.0761 0.7503 0.068 Uiso 1 1 calc R . .
C8 C 0.7276(3) -0.2193(3) 0.60553(11) 0.0473(6) Uani 1 1 d . . .
H8 H 0.8104 -0.2632 0.6057 0.057 Uiso 1 1 calc R . .
C22 C 1.2746(3) 0.1185(3) 0.73870(11) 0.0542(7) Uani 1 1 d . . .
H22 H 1.2779 0.1938 0.7629 0.065 Uiso 1 1 calc R . .
C20 C 1.3889(3) -0.0577(4) 0.69390(13) 0.0573(8) Uani 1 1 d . . .
H20 H 1.4671 -0.1036 0.6882 0.069 Uiso 1 1 calc R . .
C5 C 0.6816(3) 0.2146(3) 0.53783(11) 0.0513(7) Uani 1 1 d . . .
H5 H 0.6022 0.1617 0.5344 0.062 Uiso 1 1 calc R . .
C2 C 0.9206(3) 0.3728(3) 0.54682(12) 0.0544(7) Uani 1 1 d . . .
H2A H 1.0003 0.4249 0.5500 0.065 Uiso 1 1 calc R . .
O4 O 0.6007(3) -0.0465(4) 0.4449(2) 0.1425(17) Uani 1 1 d . . .
C12 C 0.5428(3) -0.6905(4) 0.65835(13) 0.0669(9) Uani 1 1 d . . .
H12 H 0.4687 -0.7489 0.6606 0.080 Uiso 1 1 calc R . .
C23 C 1.1552(3) 0.0762(3) 0.71123(10) 0.0472(6) Uani 1 1 d . . .
H23 H 1.0763 0.1202 0.7170 0.057 Uiso 1 1 calc R . .
O5 O 0.8151(3) -0.1011(6) 0.48336(13) 0.1407(17) Uani 1 1 d . . .
C4 C 0.6860(3) 0.3485(4) 0.51616(12) 0.0608(8) Uani 1 1 d . . .
H4A H 0.6083 0.3887 0.4978 0.073 Uiso 1 1 calc R . .

loop_
_atom_site_aniso_label
_atom_site_aniso_U_11
_atom_site_aniso_U_22
_atom_site_aniso_U_33
_atom_site_aniso_U_23
_atom_site_aniso_U_13
_atom_site_aniso_U_12
Cl2 0.0437(4) 0.0547(4) 0.0615(4) 0.0015(3) 0.0091(3) -0.0015(3)
Cl1 0.0416(4) 0.0807(5) 0.0600(4) 0.0023(4) 0.0145(3) 0.0097(3)
N1 0.0330(11) 0.0444(12) 0.0449(11) 0.0007(9) 0.0067(9) 0.0015(9)
O2 0.0572(13) 0.0641(13) 0.0794(15) -0.0206(12) 0.0047(11) 0.0034(11)
N2 0.0264(10) 0.0491(12) 0.0578(13) 0.0056(10) 0.0101(9) -0.0018(9)
O1 0.0343(11) 0.0565(12) 0.1086(18) 0.0086(12) 0.0155(10) 0.0010(9)
O9 0.0914(18) 0.0554(13) 0.0993(19) -0.0118(12) 0.0297(15) -0.0171(12)
C17 0.0309(12) 0.0424(14) 0.0533(15) 0.0016(11) 0.0065(11) 0.0008(10)
C16 0.0319(13) 0.0415(13) 0.0462(14) 0.0008(11) 0.0111(10) 0.0010(10)
O7 0.0434(14) 0.146(3) 0.135(3) 0.048(2) 0.0160(14) 0.0077(16)
N4 0.0377(12) 0.0515(13) 0.0709(16) -0.0031(12) 0.0140(11) 0.0116(10)
C10 0.0405(14) 0.0443(14) 0.0457(14) -0.0053(11) 0.0105(11) -0.0054(11)
O6 0.0455(13) 0.202(3) 0.0702(15) -0.0380(18) 0.0188(11) -0.0387(17)
N3 0.0316(11) 0.0432(11) 0.0487(12) 0.0057(10) 0.0056(9) 0.0007(9)
C7 0.0289(12) 0.0481(15) 0.0553(15) -0.0031(12) 0.0052(10) -0.0011(11)
C6 0.0334(13) 0.0381(13) 0.0460(14) -0.0009(11) 0.0076(10) 0.0007(10)
C1 0.0351(13) 0.0483(14) 0.0455(14) 0.0014(12) 0.0127(10) 0.0011(11)
C19 0.0347(13) 0.0475(14) 0.0539(15) 0.0094(12) 0.0091(11) 0.0045(11)
O8 0.098(2) 0.101(2) 0.0925(19) 0.0388(17) -0.0057(16) 0.0015(17)
C18 0.0433(15) 0.0444(15) 0.0592(17) -0.0005(13) 0.0090(12) 0.0026(12)
O10 0.145(3) 0.095(2) 0.103(2) -0.0431(17) 0.062(2) -0.044(2)
C3 0.066(2) 0.0548(17) 0.0670(19) 0.0175(15) 0.0239(15) 0.0104(15)
C14 0.0543(18) 0.0574(17) 0.0617(18) -0.0012(14) 0.0064(14) 0.0080(14)
O3 0.096(2) 0.112(2) 0.129(3) 0.061(2) 0.0318(19) 0.0075(18)
C9 0.0321(13) 0.0473(14) 0.0542(15) -0.0045(12) 0.0088(11) -0.0019(11)
C15 0.0415(15) 0.0479(15) 0.0594(16) -0.0058(13) 0.0123(12) -0.0026(12)
C13 0.080(2) 0.0509(17) 0.0604(18) 0.0061(14) 0.0059(16) -0.0076(16)
C11 0.0414(15) 0.0596(17) 0.0579(16) 0.0030(14) 0.0032(12) -0.0099(13)
C21 0.0438(16) 0.0666(19) 0.0556(17) 0.0130(15) -0.0031(12) -0.0081(14)
C8 0.0319(13) 0.0486(15) 0.0625(17) -0.0005(13) 0.0114(11) -0.0019(11)
C22 0.0557(17) 0.0542(16) 0.0502(16) 0.0051(13) 0.0008(13) -0.0051(14)
C20 0.0330(14) 0.0662(19) 0.0724(19) 0.0141(16) 0.0071(13) 0.0048(13)
C5 0.0361(14) 0.0573(17) 0.0588(17) 0.0002(14) 0.0025(12) 0.0039(12)
C2 0.0496(16) 0.0524(16) 0.0652(18) 0.0100(14) 0.0212(13) -0.0014(13)
O4 0.0687(19) 0.081(2) 0.287(6) 0.028(3) 0.055(3) 0.0217(16)
C12 0.066(2) 0.065(2) 0.068(2) 0.0108(16) 0.0049(16) -0.0253(17)
C23 0.0448(15) 0.0473(15) 0.0495(15) 0.0043(12) 0.0078(12) 0.0048(12)
O5 0.0597(16) 0.275(5) 0.089(2) -0.074(3) 0.0176(15) -0.024(2)
C4 0.0547(18) 0.0645(19) 0.0618(18) 0.0128(15) 0.0052(14) 0.0165(15)

loop_
_atom_type_symbol
_atom_type_description
_atom_type_scat_dispersion_real
_atom_type_scat_dispersion_imag
_atom_type_scat_source
C C 0.0181 0.0091 'International Tables Vol C Tables 4.2.6.8 and 6.1.1.4'
H H 0.0000 0.0000 'International Tables Vol C Tables 4.2.6.8 and 6.1.1.4'
N N 0.0311 0.0180 'International Tables Vol C Tables 4.2.6.8 and 6.1.1.4'
O O 0.0492 0.0322 'International Tables Vol C Tables 4.2.6.8 and 6.1.1.4'
Cl Cl 0.3639 0.7018 'International Tables Vol C Tables 4.2.6.8 and 6.1.1.4'

loop_
_geom_angle_atom_site_label_1
_geom_angle_atom_site_label_2
_geom_angle_atom_site_label_3
_geom_angle
_geom_angle_site_symmetry_1
_geom_angle_site_symmetry_3
O7 Cl2 O10 110.0(2) . .
O7 Cl2 O8 108.77(19) . .
O10 Cl2 O8 109.8(2) . .
O7 Cl2 O9 110.83(19) . .
O10 Cl2 O9 107.58(17) . .
O8 Cl2 O9 109.87(18) . .
O4 Cl1 O5 111.7(3) . .
O4 Cl1 O6 108.3(3) . .
O5 Cl1 O6 107.60(16) . .
O4 Cl1 O3 106.2(2) . .
O5 Cl1 O3 114.1(3) . .
O6 Cl1 O3 108.9(2) . .
C1 N1 C5 121.0(2) . .
C1 N1 C6 109.0(2) . .
C5 N1 C6 130.0(2) . .
C1 N2 C16 109.4(2) . .
C1 N2 H2 125.3 . .
C16 N2 H2 125.3 . .
N3 C17 C16 112.9(2) . .
N3 C17 C18 101.36(19) . .
C16 C17 C18 114.1(2) . .
N3 C17 H17 109.4 . .
C16 C17 H17 109.4 . .
C18 C17 H17 109.4 . .
C6 C16 N2 108.9(2) . .
C6 C16 C17 129.4(2) . .
N2 C16 C17 121.7(2) . .
C19 N4 C18 112.2(2) . .
C19 N4 H4 123.9 . .
C18 N4 H4 123.9 . .
C15 C10 C11 119.6(3) . .
C15 C10 C9 122.6(2) . .
C11 C10 C9 117.7(2) . .
C19 N3 C23 122.4(2) . .
C19 N3 C17 110.5(2) . .
C23 N3 C17 127.1(2) . .
C8 C7 C6 125.7(2) . .
C8 C7 H7 117.1 . .
C6 C7 H7 117.1 . .
C16 C6 N1 105.2(2) . .
C16 C6 C7 132.4(2) . .
N1 C6 C7 122.3(2) . .
N2 C1 N1 107.4(2) . .
N2 C1 C2 131.0(3) . .
N1 C1 C2 121.5(2) . .
N3 C19 N4 109.7(2) . .
N3 C19 C20 120.1(3) . .
N4 C19 C20 130.1(3) . .
O2 C18 N4 127.7(3) . .
O2 C18 C17 126.1(3) . .
N4 C18 C17 106.2(2) . .
C2 C3 C4 120.7(3) . .
C2 C3 H3 119.6 . .
C4 C3 H3 119.6 . .
C13 C14 C15 119.6(3) . .
C13 C14 H14 120.2 . .
C15 C14 H14 120.2 . .
O1 C9 C8 120.1(2) . .
O1 C9 C10 120.5(2) . .
C8 C9 C10 119.4(2) . .
C10 C15 C14 120.4(3) . .
C10 C15 H15 119.8 . .
C14 C15 H15 119.8 . .
C14 C13 C12 120.4(3) . .
C14 C13 H13 119.8 . .
C12 C13 H13 119.8 . .
C12 C11 C10 119.8(3) . .
C12 C11 H11 120.1 . .
C10 C11 H11 120.1 . .
C20 C21 C22 121.1(3) . .
C20 C21 H21 119.5 . .
C22 C21 H21 119.5 . .
C7 C8 C9 121.1(2) . .
C7 C8 H8 119.5 . .
C9 C8 H8 119.5 . .
C23 C22 C21 119.9(3) . .
C23 C22 H22 120.1 . .
C21 C22 H22 120.1 . .
C21 C20 C19 117.7(3) . .
C21 C20 H20 121.2 . .
C19 C20 H20 121.2 . .
C4 C5 N1 118.2(3) . .
C4 C5 H5 120.9 . .
N1 C5 H5 120.9 . .
C3 C2 C1 117.3(3) . .
C3 C2 H2A 121.4 . .
C1 C2 H2A 121.4 . .
C13 C12 C11 120.1(3) . .
C13 C12 H12 119.9 . .
C11 C12 H12 119.9 . .
N3 C23 C22 118.8(3) . .
N3 C23 H23 120.6 . .
C22 C23 H23 120.6 . .
C5 C4 C3 121.3(3) . .
C5 C4 H4A 119.4 . .
C3 C4 H4A 119.4 . .

loop_
_geom_bond_atom_site_label_1
_geom_bond_atom_site_label_2
_geom_bond_distance
_geom_bond_site_symmetry_2
Cl2 O7 1.390(3) .
Cl2 O10 1.410(3) .
Cl2 O8 1.414(3) .
Cl2 O9 1.430(2) .
Cl1 O4 1.389(3) .
Cl1 O5 1.394(3) .
Cl1 O6 1.423(3) .
Cl1 O3 1.425(3) .
N1 C1 1.361(3) .
N1 C5 1.374(3) .
N1 C6 1.411(3) .
O2 C18 1.197(3) .
N2 C1 1.342(3) .
N2 C16 1.370(3) .
N2 H2 0.8600 .
O1 C9 1.219(3) .
C17 N3 1.476(3) .
C17 C16 1.496(4) .
C17 C18 1.538(4) .
C17 H17 0.9800 .
C16 C6 1.364(3) .
N4 C19 1.360(4) .
N4 C18 1.367(4) .
N4 H4 0.8600 .
C10 C15 1.384(4) .
C10 C11 1.387(4) .
C10 C9 1.494(4) .
N3 C19 1.346(3) .
N3 C23 1.353(4) .
C7 C8 1.316(4) .
C7 C6 1.439(4) .
C7 H7 0.9300 .
C1 C2 1.395(4) .
C19 C20 1.393(4) .
C3 C2 1.353(4) .
C3 C4 1.408(5) .
C3 H3 0.9300 .
C14 C13 1.375(5) .
C14 C15 1.385(4) .
C14 H14 0.9300 .
C9 C8 1.478(4) .
C15 H15 0.9300 .
C13 C12 1.380(5) .
C13 H13 0.9300 .
C11 C12 1.384(5) .
C11 H11 0.9300 .
C21 C20 1.366(5) .
C21 C22 1.385(4) .
C21 H21 0.9300 .
C8 H8 0.9300 .
C22 C23 1.363(4) .
C22 H22 0.9300 .
C20 H20 0.9300 .
C5 C4 1.347(4) .
C5 H5 0.9300 .
C2 H2A 0.9300 .
C12 H12 0.9300 .
C23 H23 0.9300 .
C4 H4A 0.9300 .

loop_
_geom_hbond_atom_site_label_D
_geom_hbond_atom_site_label_H
_geom_hbond_atom_site_label_A
_geom_hbond_distance_DH
_geom_hbond_distance_HA
_geom_hbond_distance_DA
_geom_hbond_angle_DHA
_geom_hbond_site_symmetry_A
N2 H2 O6 0.86 1.87 2.684(3) 156.5 3_756
N2 H2 Cl1 0.86 2.82 3.440(2) 129.9 3_756
N4 H4 O1 0.86 2.14 2.889(3) 144.6 1_655

loop_
_geom_torsion_atom_site_label_1
_geom_torsion_atom_site_label_2
_geom_torsion_atom_site_label_3
_geom_torsion_atom_site_label_4
_geom_torsion
_geom_torsion_site_symmetry_1
_geom_torsion_site_symmetry_2
_geom_torsion_site_symmetry_3
_geom_torsion_site_symmetry_4
C1 N2 C16 C6 -1.0(3) . . . .
C1 N2 C16 C17 179.3(2) . . . .
N3 C17 C16 C6 -152.0(3) . . . .
C18 C17 C16 C6 93.0(3) . . . .
N3 C17 C16 N2 27.6(3) . . . .
C18 C17 C16 N2 -87.4(3) . . . .
C16 C17 N3 C19 -123.5(2) . . . .
C18 C17 N3 C19 -1.0(3) . . . .
C16 C17 N3 C23 55.8(3) . . . .
C18 C17 N3 C23 178.3(2) . . . .
N2 C16 C6 N1 1.0(3) . . . .
C17 C16 C6 N1 -179.4(2) . . . .
N2 C16 C6 C7 -175.6(3) . . . .
C17 C16 C6 C7 4.0(5) . . . .
C1 N1 C6 C16 -0.7(3) . . . .
C5 N1 C6 C16 178.6(3) . . . .
C1 N1 C6 C7 176.4(2) . . . .
C5 N1 C6 C7 -4.4(4) . . . .
C8 C7 C6 C16 -28.7(5) . . . .
C8 C7 C6 N1 155.1(3) . . . .
C16 N2 C1 N1 0.6(3) . . . .
C16 N2 C1 C2 178.5(3) . . . .
C5 N1 C1 N2 -179.2(2) . . . .
C6 N1 C1 N2 0.1(3) . . . .
C5 N1 C1 C2 2.5(4) . . . .
C6 N1 C1 C2 -178.1(2) . . . .
C23 N3 C19 N4 -177.7(2) . . . .
C17 N3 C19 N4 1.7(3) . . . .
C23 N3 C19 C20 2.8(4) . . . .
C17 N3 C19 C20 -177.8(2) . . . .
C18 N4 C19 N3 -1.7(3) . . . .
C18 N4 C19 C20 177.8(3) . . . .
C19 N4 C18 O2 -178.2(3) . . . .
C19 N4 C18 C17 1.0(3) . . . .
N3 C17 C18 O2 179.3(3) . . . .
C16 C17 C18 O2 -59.1(4) . . . .
N3 C17 C18 N4 0.0(3) . . . .
C16 C17 C18 N4 121.7(2) . . . .
C15 C10 C9 O1 -169.2(3) . . . .
C11 C10 C9 O1 6.4(4) . . . .
C15 C10 C9 C8 9.1(4) . . . .
C11 C10 C9 C8 -175.3(3) . . . .
C11 C10 C15 C14 -0.9(4) . . . .
C9 C10 C15 C14 174.7(3) . . . .
C13 C14 C15 C10 1.2(5) . . . .
C15 C14 C13 C12 -0.4(5) . . . .
C15 C10 C11 C12 0.0(4) . . . .
C9 C10 C11 C12 -175.8(3) . . . .
C6 C7 C8 C9 176.2(3) . . . .
O1 C9 C8 C7 11.1(4) . . . .
C10 C9 C8 C7 -167.2(3) . . . .
C20 C21 C22 C23 2.4(4) . . . .
C22 C21 C20 C19 -0.6(4) . . . .
N3 C19 C20 C21 -2.0(4) . . . .
N4 C19 C20 C21 178.6(3) . . . .
C1 N1 C5 C4 -2.0(4) . . . .
C6 N1 C5 C4 178.8(3) . . . .
C4 C3 C2 C1 -0.1(5) . . . .
N2 C1 C2 C3 -179.2(3) . . . .
N1 C1 C2 C3 -1.4(4) . . . .
C14 C13 C12 C11 -0.5(5) . . . .
C10 C11 C12 C13 0.8(5) . . . .
C19 N3 C23 C22 -0.9(4) . . . .
C17 N3 C23 C22 179.8(2) . . . .
C21 C22 C23 N3 -1.7(4) . . . .
N1 C5 C4 C3 0.5(5) . . . .
C2 C3 C4 C5 0.5(5) . . . .
